data_7246520
loop_
_publ_author_name
'Hunter, Lucy R.'
'Karlsson, Joshua K. G.'
'Sellars, Jonathan D.'
'Probert, Michael R.'

_publ_section_title
;
 (Z)-4,4&#x2032;-Stilbene dicarboxylic acid, the overlooked metal--organic
 framework linker
;
_journal_issue 16
_journal_name_full CrystEngComm
_journal_page_first 2353
_journal_page_last 2358
_journal_paper_doi 10.1039/D3CE00138E
_journal_volume 25
_journal_year 2023
_chemical_formula_moiety 'C51 H43 N O16 Tb2, 3(C3 H7 N O)'
_chemical_formula_sum 'C60 H64 N4 O19 Tb2'
_chemical_formula_weight 1462.99
_space_group_crystal_system triclinic
_space_group_IT_number 2
_space_group_name_Hall '-P 1'
_space_group_name_H-M_alt 'P -1'
_atom_sites_solution_hydrogens mixed
_audit_creation_date 2023-02-10
_audit_creation_method
;
Olex2 1.3
(compiled 2020.11.12 svn.r5f609507 for OlexSys, GUI svn.r6408)
;
_audit_update_record
;
2023-02-10 deposited with the CCDC.	2023-03-20 downloaded from the CCDC.
;
_cell_angle_alpha 83.589(4)
_cell_angle_beta 78.689(4)
_cell_angle_gamma 84.942(4)
_cell_formula_units_Z 2
_cell_length_a 9.8353(10)
_cell_length_b 13.8578(13)
_cell_length_c 22.505(2)
_cell_measurement_reflns_used 8876
_cell_measurement_temperature 150.0
_cell_measurement_theta_max 72.25
_cell_measurement_theta_min 4.60
_cell_volume 2982.0(5)
_computing_cell_refinement 'SAINT V8.38A (Bruker, 2018)'
_computing_data_reduction 'SAINT V8.38A (Bruker, 2018)'
_computing_molecular_graphics 'Olex2 1.3 (Dolomanov et al., 2009)'
_computing_publication_material 'Olex2 1.3 (Dolomanov et al., 2009)'
_computing_structure_refinement 'XL  (Sheldrick, 2008)'
_diffrn_ambient_temperature 150.0
_diffrn_measured_fraction_theta_full 0.983
_diffrn_measured_fraction_theta_max 0.963
_diffrn_measurement_device_type 'Bruker D8 Venture'
_diffrn_measurement_method '\f and \w scans'
_diffrn_radiation_type CuK\a
_diffrn_radiation_wavelength 1.54178
_diffrn_reflns_av_R_equivalents 0.0767
_diffrn_reflns_av_unetI/netI 0.0392
_diffrn_reflns_Laue_measured_fraction_full 0.983
_diffrn_reflns_Laue_measured_fraction_max 0.963
_diffrn_reflns_limit_h_max 11
_diffrn_reflns_limit_h_min -11
_diffrn_reflns_limit_k_max 17
_diffrn_reflns_limit_k_min -17
_diffrn_reflns_limit_l_max 27
_diffrn_reflns_limit_l_min -27
_diffrn_reflns_number 100645
_diffrn_reflns_point_group_measured_fraction_full 0.983
_diffrn_reflns_point_group_measured_fraction_max 0.963
_diffrn_reflns_theta_full 67.679
_diffrn_reflns_theta_max 72.788
_diffrn_reflns_theta_min 3.216
_diffrn_source_current 1.0
_diffrn_source_power 0.05
_diffrn_source_voltage 50.0
_diffrn_standards_number 0
_exptl_absorpt_coefficient_mu 12.160
_exptl_absorpt_correction_T_max 0.7536
_exptl_absorpt_correction_T_min 0.3310
_exptl_absorpt_correction_type multi-scan
_exptl_absorpt_process_details
;
SADABS-2016/2 (Bruker,2016) was used for absorption correction.
wR2(int) was 0.1620 before and 0.1135 after correction.
The Ratio of minimum to maximum transmission is 0.4392.
The \l/2 correction factor is Not present.
;
_exptl_crystal_colour colourless
_exptl_crystal_colour_primary colourless
_exptl_crystal_density_diffrn 1.629
_exptl_crystal_description block
_exptl_crystal_F_000 1468
_exptl_crystal_size_max 0.12
_exptl_crystal_size_mid 0.1
_exptl_crystal_size_min 0.06
_refine_diff_density_max 1.498
_refine_diff_density_min -1.925
_refine_diff_density_rms 0.165
_refine_ls_extinction_coef 0.00154(17)
_refine_ls_extinction_expression Fc^*^=kFc[1+0.001xFc^2^\l^3^/sin(2\q)]^-1/4^
_refine_ls_extinction_method 'SHELXL-2018/3 (Sheldrick 2018)'
_refine_ls_goodness_of_fit_ref 1.222
_refine_ls_hydrogen_treatment constr
_refine_ls_matrix_type full
_refine_ls_number_parameters 782
_refine_ls_number_reflns 11426
_refine_ls_number_restraints 612
_refine_ls_restrained_S_all 1.193
_refine_ls_R_factor_all 0.0758
_refine_ls_R_factor_gt 0.0698
_refine_ls_shift/su_max 0.001
_refine_ls_shift/su_mean 0.000
_refine_ls_structure_factor_coef Fsqd
_refine_ls_weighting_details 'w=1/[\s^2^(Fo^2^)+(0.1298P)^2^+5.0397P] where P=(Fo^2^+2Fc^2^)/3'
_refine_ls_weighting_scheme calc
_refine_ls_wR_factor_gt 0.2064
_refine_ls_wR_factor_ref 0.2158
_reflns_Friedel_coverage 0.000
_reflns_number_gt 9809
_reflns_number_total 11426
_reflns_threshold_expression 'I > 2\s(I)'
_cod_data_source_file d3ce00138e2.cif
_cod_data_source_block mof8_tb_3d
_cod_depositor_comments 'Adding full bibliography for 7246512--7246521.cif.'
_cod_database_code 7246520
_shelx_shelxl_version_number 2018/3
_shelx_space_group_comment
;
The symmetry employed for this shelxl refinement is uniquely defined
by the following loop, which should always be used as a source of
symmetry information in preference to the above space-group names.
They are only intended as comments.
;
_shelx_estimated_absorpt_t_max 0.529
_shelx_estimated_absorpt_t_min 0.323
_olex2_refinement_description
;
1. Restrained distances
 Tb1-H1A \\sim Tb1-H1B
 with sigma of 0.02
 Tb2-H7A \\sim Tb2-H7B
 with sigma of 0.02
2. Rigid body (RIGU) restrains
 All non-hydrogen atoms
 with sigma for 1-2 distances of 0.004 and sigma for 1-3 distances of 0.004
3.a Free rotating group:
 O1(H1A,H1B), O7(H7A,H7B)
3.b Rotating group:
 O2(H2A,H2B)
3.c Aromatic/amide H refined with riding coordinates:
 C01C(H01C), C02A(H02J), C3(H3), C4(H4), C5(H5), C6(H6), C8(H8), C9(H9),
 C11(H11), C12(H12), C13(H13), C14(H14), C19(H19), C20(H20), C020(H020),
 C21(H21), C22(H22), C24(H24), C25(H25), C026(H026), C27(H27), C28(H28),
 C29(H29), C30(H30), C35(H35), C36(H36), C37(H37), C38(H38), C40(H40), C41(H41),
  C43(H43), C44(H44), C45(H45), C46(H46)
3.d Idealised Me refined as rotating group:
 C01Y(H01A,H01B,H01D), C02B(H02D,H02E,H02F), C02C(H02K,H02L,H02M), C023(H02A,
 H02B,H02C), C027(H02N,H02O,H02P), C028(H02G,H02H,H02I), C029(H02Q,H02R,H02S),
 C49(H49A,H49B,H49C)
;
_olex2_submission_special_instructions 'No special instructions were received'

loop_
_space_group_symop_operation_xyz
'x, y, z'
'-x, -y, -z'

loop_
_atom_site_label
_atom_site_type_symbol
_atom_site_fract_x
_atom_site_fract_y
_atom_site_fract_z
_atom_site_U_iso_or_equiv
_atom_site_adp_type
_atom_site_occupancy
_atom_site_site_symmetry_order
_atom_site_calc_flag
_atom_site_refinement_flags_posn
_atom_site_refinement_flags_adp
_atom_site_refinement_flags_occupancy
_atom_site_disorder_assembly
_atom_site_disorder_group
Tb1 Tb 0.74475(3) 0.01202(3) 1.00370(2) 0.03295(16) Uani 1 1 d D . . . .
Tb2 Tb 0.48255(4) 0.42382(3) 0.40469(2) 0.03961(17) Uani 1 1 d D . . . .
O00K O 0.2796(6) 0.5445(5) 0.2452(3) 0.0631(15) Uani 1 1 d . . . . .
O00W O 0.6482(9) 0.2883(5) 1.0724(3) 0.087(2) Uani 1 1 d . . . . .
O1 O 0.8454(5) 0.1396(4) 1.0427(3) 0.0509(12) Uani 1 1 d G . . . .
H1A H 0.808381 0.197444 1.049883 0.076 Uiso 1 1 d DG U . . .
H1B H 0.929343 0.139406 1.049699 0.076 Uiso 1 1 d DG U . . .
O2 O 0.6053(5) 0.1650(3) 0.9890(2) 0.0415(10) Uani 1 1 d . . . . .
H2A H 0.598458 0.197754 1.020676 0.062 Uiso 1 1 d R U . . .
H2B H 0.519713 0.152547 0.988881 0.062 Uiso 1 1 d R U . . .
O3 O 0.8965(5) -0.0562(4) 1.0639(2) 0.0467(11) Uani 1 1 d . . . . .
O4 O 0.6072(5) -0.0044(4) 0.9339(2) 0.0405(10) Uani 1 1 d . . . . .
O5 O 1.1106(5) -0.0808(4) 1.0813(2) 0.0418(10) Uani 1 1 d . . . . .
O6 O 0.4115(4) -0.0198(4) 0.90309(19) 0.0392(10) Uani 1 1 d . . . . .
O7 O 0.2974(6) 0.4248(5) 0.3509(3) 0.0590(14) Uani 1 1 d G . . . .
H7A H 0.270410 0.474975 0.328297 0.088 Uiso 1 1 d DG U . . .
H7B H 0.222417 0.393944 0.364706 0.088 Uiso 1 1 d DG U . . .
O8 O 0.2929(6) 0.4130(4) 0.4841(2) 0.0537(12) Uani 1 1 d . . . . .
O9 O 0.7109(5) 0.4897(3) 0.3569(2) 0.0437(10) Uani 1 1 d . . . . .
O10 O 0.5419(5) 0.5036(4) 0.3045(2) 0.0532(13) Uani 1 1 d . . . . .
O011 O 0.0445(8) 0.3421(6) 0.3621(4) 0.082(2) Uani 1 1 d . . . . .
O11 O 0.6081(5) 0.3842(4) 0.4796(2) 0.0478(11) Uani 1 1 d . . . . .
O12 O 0.5700(7) 0.4141(3) 0.5771(3) 0.0566(14) Uani 1 1 d . . . . .
O13 O 0.6200(5) 0.2888(4) 1.3572(2) 0.0468(11) Uani 1 1 d . . . . .
O14 O 0.4337(6) 0.2527(4) 1.4240(3) 0.0532(13) Uani 1 1 d . . . . .
O15 O 1.3241(5) 0.1589(3) -0.0189(2) 0.0408(10) Uani 1 1 d . . . . .
O16 O 1.1320(4) 0.1291(3) 0.0456(2) 0.0351(9) Uani 1 1 d . . . . .
N00J N 0.0825(7) 0.3885(5) 0.5417(3) 0.0517(14) Uani 1 1 d . . . . .
N00V N 0.3631(8) 0.6811(6) 0.1912(4) 0.0689(18) Uani 1 1 d . . . . .
N01V N -0.0058(9) 0.3079(6) 0.2728(4) 0.075(2) Uani 1 1 d . . . . .
N024 N 0.5485(14) 0.3169(7) 1.1665(4) 0.100(3) Uani 1 1 d . . . . .
C1 C 0.5459(7) 0.2256(5) 1.3894(3) 0.0421(14) Uani 1 1 d . . . . .
C01C C 0.1983(8) 0.4326(5) 0.5260(3) 0.0444(14) Uani 1 1 d . . . . .
H01C H 0.209891 0.483930 0.548861 0.053 Uiso 1 1 calc R U . . .
C01Y C -0.0262(10) 0.4174(9) 0.5913(4) 0.073(3) Uani 1 1 d . . . . .
H01A H 0.002125 0.472448 0.608725 0.109 Uiso 1 1 calc R U . . .
H01B H -0.042024 0.362600 0.622812 0.109 Uiso 1 1 calc R U . . .
H01D H -0.112197 0.436632 0.575930 0.109 Uiso 1 1 calc R U . . .
C2 C 0.5892(7) 0.1205(5) 1.3891(3) 0.0429(14) Uani 1 1 d . . . . .
C02A C 0.603(3) 0.2730(12) 1.1255(7) 0.172(9) Uani 1 1 d . . . . .
H02J H 0.614559 0.205687 1.138480 0.207 Uiso 1 1 calc R U . . .
C02B C 0.4117(15) 0.7755(9) 0.1886(9) 0.129(6) Uani 1 1 d . . . . .
H02D H 0.396964 0.795883 0.229866 0.194 Uiso 1 1 calc R U . . .
H02E H 0.360637 0.821757 0.163397 0.194 Uiso 1 1 calc R U . . .
H02F H 0.511133 0.773773 0.170905 0.194 Uiso 1 1 calc R U . . .
C02C C 0.5137(15) 0.2961(14) 1.2298(5) 0.118(5) Uani 1 1 d . . . . .
H02K H 0.425914 0.264273 1.240251 0.177 Uiso 1 1 calc R U . . .
H02L H 0.503647 0.356732 1.249361 0.177 Uiso 1 1 calc R U . . .
H02M H 0.587403 0.252715 1.244055 0.177 Uiso 1 1 calc R U . . .
C3 C 0.5033(7) 0.0521(5) 1.4228(3) 0.0407(13) Uani 1 1 d . . . . .
H3 H 0.415994 0.072593 1.445851 0.049 Uiso 1 1 calc R U . . .
C4 C 0.7156(8) 0.0886(5) 1.3562(4) 0.0509(17) Uani 1 1 d . . . . .
H4 H 0.775977 0.134900 1.333298 0.061 Uiso 1 1 calc R U . . .
C5 C 0.5446(8) -0.0464(5) 1.4229(3) 0.0410(14) Uani 1 1 d . . . . .
H5 H 0.484994 -0.092186 1.446917 0.049 Uiso 1 1 calc R U . . .
C6 C 0.7564(8) -0.0104(5) 1.3558(4) 0.0512(17) Uani 1 1 d . . . . .
H6 H 0.843644 -0.030788 1.332613 0.061 Uiso 1 1 calc R U . . .
C7 C 0.6691(7) -0.0799(5) 1.3895(3) 0.0395(13) Uani 1 1 d . . . . .
C8 C 0.7036(8) -0.1862(5) 1.3909(3) 0.0458(15) Uani 1 1 d . . . . .
H8 H 0.670857 -0.223681 1.428158 0.055 Uiso 1 1 calc R U . . .
C9 C 0.7750(8) -0.2351(5) 1.3461(3) 0.0464(15) Uani 1 1 d . . . . .
H9 H 0.792900 -0.302973 1.355585 0.056 Uiso 1 1 calc R U . . .
C10 C 0.8299(7) -0.1951(5) 1.2829(3) 0.0393(13) Uani 1 1 d . . . . .
C11 C 0.9685(8) -0.2036(6) 1.2579(3) 0.0466(16) Uani 1 1 d . . . . .
H11 H 1.031546 -0.236093 1.281768 0.056 Uiso 1 1 calc R U . . .
C12 C 0.7398(8) -0.1485(7) 1.2469(4) 0.057(2) Uani 1 1 d . . . . .
H12 H 0.643348 -0.141180 1.263564 0.069 Uiso 1 1 calc R U . . .
C13 C 1.0193(7) -0.1659(5) 1.1986(3) 0.0438(15) Uani 1 1 d . . . . .
H13 H 1.116313 -0.170544 1.182716 0.053 Uiso 1 1 calc R U . . .
C14 C 0.7869(7) -0.1127(6) 1.1875(3) 0.0490(17) Uani 1 1 d . . . . .
H14 H 0.723158 -0.081947 1.163389 0.059 Uiso 1 1 calc R U . . .
C15 C 0.9274(6) -0.1216(4) 1.1629(3) 0.0320(12) Uani 1 1 d . . . . .
C16 C 0.9804(6) -0.0834(4) 1.0977(3) 0.0329(12) Uani 1 1 d . . . . .
C17 C 0.5414(6) -0.0173(5) 0.8931(3) 0.0334(12) Uani 1 1 d . . . . .
C18 C 0.6214(7) -0.0335(5) 0.8304(3) 0.0360(12) Uani 1 1 d . . . . .
C19 C 0.7662(7) -0.0424(6) 0.8192(3) 0.0458(15) Uani 1 1 d . . . . .
H19 H 0.815116 -0.039984 0.851435 0.055 Uiso 1 1 calc R U . . .
C20 C 0.5531(7) -0.0383(6) 0.7829(3) 0.0438(15) Uani 1 1 d . . . . .
H20 H 0.454367 -0.033789 0.790262 0.053 Uiso 1 1 calc R U . . .
C020 C 0.3200(9) 0.6259(7) 0.2418(5) 0.064(2) Uani 1 1 d . . . . .
H020 H 0.320551 0.651902 0.279037 0.077 Uiso 1 1 calc R U . . .
C21 C 0.8385(8) -0.0549(5) 0.7608(3) 0.0460(15) Uani 1 1 d . . . . .
H21 H 0.937161 -0.060836 0.753474 0.055 Uiso 1 1 calc R U . . .
C22 C 0.6261(8) -0.0497(6) 0.7252(3) 0.0520(17) Uani 1 1 d . . . . .
H22 H 0.577035 -0.051254 0.692897 0.062 Uiso 1 1 calc R U . . .
C023 C 0.0618(11) 0.3063(8) 0.5111(5) 0.076(3) Uani 1 1 d . . . . .
H02A H -0.001341 0.326669 0.482656 0.113 Uiso 1 1 calc R U . . .
H02B H 0.021351 0.254979 0.541280 0.113 Uiso 1 1 calc R U . . .
H02C H 0.151310 0.281380 0.488681 0.113 Uiso 1 1 calc R U . . .
C23 C 0.7708(8) -0.0590(5) 0.7132(3) 0.0454(15) Uani 1 1 d . . . . .
C24 C 0.8519(9) -0.0770(6) 0.6509(4) 0.057(2) Uani 1 1 d . . . . .
H24 H 0.905547 -0.137381 0.648853 0.069 Uiso 1 1 calc R U . . .
C25 C 0.8600(8) -0.0215(6) 0.5986(3) 0.0516(18) Uani 1 1 d . . . . .
H25 H 0.913938 -0.050364 0.564494 0.062 Uiso 1 1 calc R U . . .
C026 C -0.0410(12) 0.3226(7) 0.3336(5) 0.072(2) Uani 1 1 d . . . . .
H026 H -0.134687 0.317341 0.353855 0.086 Uiso 1 1 calc R U . . .
C26 C 0.7993(7) 0.0776(5) 0.5846(3) 0.0444(14) Uani 1 1 d . . . . .
C27 C 0.7416(8) 0.1405(5) 0.6291(3) 0.0487(16) Uani 1 1 d . . . . .
H27 H 0.743472 0.121023 0.670757 0.058 Uiso 1 1 calc R U . . .
C027 C -0.1145(12) 0.2948(9) 0.2396(5) 0.083(3) Uani 1 1 d . . . . .
H02N H -0.204541 0.295414 0.267429 0.125 Uiso 1 1 calc R U . . .
H02O H -0.095883 0.232427 0.221863 0.125 Uiso 1 1 calc R U . . .
H02P H -0.116198 0.347855 0.206971 0.125 Uiso 1 1 calc R U . . .
C28 C 0.7996(7) 0.1108(5) 0.5238(3) 0.0418(14) Uani 1 1 d . . . . .
H28 H 0.840740 0.069821 0.493076 0.050 Uiso 1 1 calc R U . . .
C028 C 0.3686(15) 0.6486(13) 0.1343(5) 0.116(5) Uani 1 1 d . . . . .
H02G H 0.465776 0.634346 0.115310 0.173 Uiso 1 1 calc R U . . .
H02H H 0.325758 0.699153 0.108461 0.173 Uiso 1 1 calc R U . . .
H02I H 0.318226 0.589422 0.139193 0.173 Uiso 1 1 calc R U . . .
C029 C 0.1370(13) 0.3186(10) 0.2391(6) 0.094(4) Uani 1 1 d . . . . .
H02Q H 0.140665 0.380224 0.212992 0.141 Uiso 1 1 calc R U . . .
H02R H 0.165659 0.264421 0.213935 0.141 Uiso 1 1 calc R U . . .
H02S H 0.199762 0.318443 0.267999 0.141 Uiso 1 1 calc R U . . .
C29 C 0.6819(8) 0.2309(5) 0.6120(3) 0.0485(16) Uani 1 1 d . . . . .
H29 H 0.640642 0.272176 0.642628 0.058 Uiso 1 1 calc R U . . .
C30 C 0.7412(7) 0.2022(5) 0.5070(3) 0.0382(13) Uani 1 1 d . . . . .
H30 H 0.742688 0.222942 0.465259 0.046 Uiso 1 1 calc R U . . .
C31 C 0.6806(7) 0.2632(5) 0.5513(3) 0.0379(13) Uani 1 1 d . . . . .
C32 C 0.6143(7) 0.3608(5) 0.5349(3) 0.0397(13) Uani 1 1 d . . . . .
C33 C 0.6673(8) 0.5148(5) 0.3078(3) 0.0458(14) Uani 1 1 d . . . . .
C34 C 0.7624(8) 0.5513(5) 0.2525(3) 0.0429(14) Uani 1 1 d . . . . .
C35 C 0.9041(9) 0.5439(6) 0.2476(4) 0.0519(17) Uani 1 1 d . . . . .
H35 H 0.943562 0.518817 0.281919 0.062 Uiso 1 1 calc R U . . .
C36 C 0.7106(10) 0.5960(9) 0.2020(4) 0.081(3) Uani 1 1 d . . . . .
H36 H 0.612928 0.602978 0.203732 0.097 Uiso 1 1 calc R U . . .
C37 C 0.9899(9) 0.5722(6) 0.1935(4) 0.0557(18) Uani 1 1 d . . . . .
H37 H 1.087662 0.561459 0.190486 0.067 Uiso 1 1 calc R U . . .
C38 C 0.7980(10) 0.6302(10) 0.1496(4) 0.080(3) Uani 1 1 d . . . . .
H38 H 0.759423 0.664424 0.117144 0.096 Uiso 1 1 calc R U . . .
C39 C 0.9379(8) 0.6159(5) 0.1436(3) 0.0463(15) Uani 1 1 d . . . . .
C40 C 1.0313(9) 0.6516(6) 0.0862(3) 0.0515(17) Uani 1 1 d . . . . .
H40 H 1.025847 0.719921 0.075457 0.062 Uiso 1 1 calc R U . . .
C41 C 1.1223(8) 0.5984(5) 0.0479(3) 0.0465(15) Uani 1 1 d . . . . .
H41 H 1.179065 0.635492 0.016027 0.056 Uiso 1 1 calc R U . . .
C42 C 1.1484(8) 0.4929(5) 0.0471(3) 0.0428(14) Uani 1 1 d . . . . .
C43 C 1.0521(8) 0.4262(5) 0.0750(4) 0.0474(16) Uani 1 1 d . . . . .
H43 H 0.967927 0.448326 0.099794 0.057 Uiso 1 1 calc R U . . .
C44 C 1.2722(8) 0.4571(5) 0.0119(3) 0.0495(17) Uani 1 1 d . . . . .
H44 H 1.340248 0.500977 -0.007131 0.059 Uiso 1 1 calc R U . . .
C45 C 1.0774(7) 0.3279(5) 0.0673(4) 0.0460(16) Uani 1 1 d . . . . .
H45 H 1.010145 0.283838 0.086901 0.055 Uiso 1 1 calc R U . . .
C46 C 1.2972(7) 0.3592(5) 0.0042(3) 0.0476(16) Uani 1 1 d . . . . .
H46 H 1.382250 0.336935 -0.019898 0.057 Uiso 1 1 calc R U . . .
C47 C 1.1995(7) 0.2925(5) 0.0313(3) 0.0389(13) Uani 1 1 d . . . . .
C48 C 1.2193(6) 0.1885(5) 0.0189(3) 0.0358(12) Uani 1 1 d . . . . .
C49 C 0.483(5) 0.402(3) 1.1473(13) 0.38(3) Uani 1 1 d . . . . .
H49A H 0.546068 0.436555 1.114143 0.576 Uiso 1 1 calc R U . . .
H49B H 0.456082 0.442716 1.181226 0.576 Uiso 1 1 calc R U . . .
H49C H 0.399877 0.388276 1.132710 0.576 Uiso 1 1 calc R U . . .

loop_
_atom_site_aniso_label
_atom_site_aniso_U_11
_atom_site_aniso_U_22
_atom_site_aniso_U_33
_atom_site_aniso_U_23
_atom_site_aniso_U_13
_atom_site_aniso_U_12
Tb1 0.0276(2) 0.0387(2) 0.0333(2) -0.00644(15) -0.00530(15) -0.00338(15)
Tb2 0.0410(3) 0.0382(3) 0.0406(3) -0.00801(17) -0.00826(17) -0.00158(17)
O00K 0.058(3) 0.069(3) 0.064(4) 0.010(3) -0.021(3) -0.016(3)
O00W 0.117(6) 0.068(4) 0.069(4) -0.030(3) 0.015(4) -0.014(4)
O1 0.032(2) 0.056(3) 0.071(3) -0.024(3) -0.014(2) -0.005(2)
O2 0.030(2) 0.048(3) 0.046(3) -0.008(2) -0.0068(18) 0.0004(19)
O3 0.034(2) 0.068(3) 0.038(2) -0.005(2) -0.0103(18) 0.002(2)
O4 0.037(2) 0.048(3) 0.038(2) -0.0083(19) -0.0075(18) -0.0023(19)
O5 0.031(2) 0.055(3) 0.037(2) 0.000(2) 0.0006(17) -0.0076(19)
O6 0.026(2) 0.060(3) 0.030(2) -0.0043(19) -0.0011(16) -0.0041(18)
O7 0.051(3) 0.076(4) 0.050(3) -0.001(3) -0.013(2) -0.007(3)
O8 0.053(3) 0.055(3) 0.049(3) -0.007(2) 0.003(2) -0.005(2)
O9 0.050(3) 0.044(3) 0.039(2) -0.0034(19) -0.0104(19) -0.011(2)
O10 0.045(3) 0.074(4) 0.039(3) 0.003(2) -0.011(2) 0.001(2)
O011 0.085(5) 0.081(5) 0.092(5) 0.001(4) -0.042(4) -0.019(4)
O11 0.052(3) 0.043(3) 0.049(3) -0.001(2) -0.011(2) -0.006(2)
O12 0.087(4) 0.027(2) 0.054(3) -0.009(2) -0.008(3) 0.004(2)
O13 0.049(3) 0.040(3) 0.051(3) -0.012(2) -0.001(2) -0.007(2)
O14 0.046(3) 0.045(3) 0.065(3) -0.016(2) 0.003(2) -0.005(2)
O15 0.034(2) 0.044(3) 0.041(2) -0.0065(19) -0.0013(18) 0.0009(18)
O16 0.025(2) 0.037(2) 0.041(2) -0.0084(18) 0.0002(16) 0.0011(16)
N00J 0.046(3) 0.063(4) 0.047(3) 0.000(3) -0.011(2) -0.011(3)
N00V 0.053(4) 0.066(4) 0.090(5) 0.007(4) -0.025(4) -0.005(3)
N01V 0.070(5) 0.073(5) 0.082(5) 0.000(4) -0.018(4) -0.010(4)
N024 0.155(10) 0.078(6) 0.060(5) -0.024(4) -0.002(5) 0.002(6)
C1 0.044(3) 0.043(3) 0.041(3) -0.013(3) -0.006(3) -0.007(2)
C01C 0.048(3) 0.043(4) 0.041(3) -0.001(3) -0.008(3) -0.004(3)
C01Y 0.057(5) 0.097(7) 0.055(5) 0.009(4) -0.001(4) -0.001(5)
C2 0.045(4) 0.042(3) 0.043(4) -0.012(3) -0.007(3) -0.007(3)
C02A 0.31(3) 0.102(10) 0.083(7) -0.045(7) 0.069(11) -0.064(12)
C02B 0.084(8) 0.064(6) 0.232(18) 0.027(8) -0.024(10) -0.019(6)
C02C 0.102(10) 0.192(16) 0.065(6) -0.044(7) -0.014(6) -0.006(10)
C3 0.044(4) 0.045(3) 0.032(3) -0.006(2) -0.002(3) -0.005(3)
C4 0.051(4) 0.037(3) 0.060(5) -0.007(3) 0.004(3) -0.010(3)
C5 0.050(4) 0.040(3) 0.031(3) -0.008(2) 0.000(3) -0.004(3)
C6 0.052(4) 0.043(3) 0.052(4) -0.013(3) 0.010(3) -0.002(3)
C7 0.042(3) 0.040(3) 0.036(3) -0.005(2) -0.004(2) -0.008(2)
C8 0.051(4) 0.043(3) 0.040(3) -0.004(3) 0.000(3) -0.006(3)
C9 0.056(4) 0.039(3) 0.042(3) -0.003(3) -0.005(3) -0.001(3)
C10 0.045(3) 0.029(3) 0.043(3) -0.002(2) -0.005(2) -0.002(2)
C11 0.047(3) 0.051(4) 0.039(3) 0.005(3) -0.007(3) 0.006(3)
C12 0.035(3) 0.083(6) 0.047(4) 0.004(4) 0.003(3) -0.001(3)
C13 0.036(3) 0.052(4) 0.040(3) -0.002(3) -0.002(2) 0.003(3)
C14 0.033(3) 0.067(5) 0.043(4) 0.004(3) -0.006(3) 0.003(3)
C15 0.030(3) 0.030(3) 0.037(3) -0.005(2) -0.007(2) -0.004(2)
C16 0.032(3) 0.033(3) 0.035(3) -0.007(2) -0.004(2) -0.006(2)
C17 0.031(3) 0.038(3) 0.031(3) -0.009(2) -0.005(2) 0.001(2)
C18 0.035(3) 0.038(3) 0.034(3) -0.005(2) -0.004(2) -0.002(2)
C19 0.036(3) 0.056(4) 0.045(3) -0.010(3) -0.006(3) -0.002(3)
C20 0.035(3) 0.060(4) 0.037(3) -0.011(3) -0.006(2) -0.002(3)
C020 0.049(5) 0.073(5) 0.071(5) -0.007(4) -0.017(4) -0.004(4)
C21 0.040(3) 0.050(4) 0.046(3) -0.009(3) -0.002(3) 0.000(3)
C22 0.045(3) 0.074(5) 0.039(3) -0.014(3) -0.011(3) 0.003(3)
C023 0.068(6) 0.082(6) 0.085(7) -0.010(5) -0.021(5) -0.029(5)
C23 0.045(3) 0.046(4) 0.039(3) 0.001(3) -0.001(3) 0.012(3)
C24 0.062(5) 0.060(5) 0.042(4) -0.004(3) 0.000(3) 0.020(4)
C25 0.049(4) 0.060(4) 0.037(3) 0.000(3) 0.005(3) 0.010(3)
C026 0.086(6) 0.052(5) 0.084(5) -0.005(4) -0.036(4) -0.001(4)
C26 0.042(4) 0.047(3) 0.041(3) -0.005(3) 0.000(3) 0.001(3)
C27 0.063(5) 0.046(4) 0.034(3) -0.001(3) -0.008(3) 0.002(3)
C027 0.087(7) 0.081(7) 0.088(7) -0.018(6) -0.023(5) -0.010(6)
C28 0.037(3) 0.049(3) 0.036(3) -0.005(3) 0.000(2) -0.001(3)
C028 0.109(10) 0.177(13) 0.064(6) 0.025(6) -0.018(6) -0.074(10)
C029 0.079(6) 0.092(8) 0.111(9) -0.014(7) -0.001(6) -0.033(6)
C29 0.059(4) 0.045(4) 0.041(3) -0.008(3) -0.009(3) 0.002(3)
C30 0.034(3) 0.040(3) 0.040(3) -0.004(2) -0.002(2) -0.008(2)
C31 0.038(3) 0.036(3) 0.038(3) -0.002(2) -0.006(2) -0.003(2)
C32 0.043(4) 0.033(3) 0.043(3) -0.004(2) -0.007(3) -0.003(2)
C33 0.052(3) 0.042(4) 0.044(3) -0.009(3) -0.009(3) 0.000(3)
C34 0.048(3) 0.038(3) 0.042(3) -0.006(3) -0.008(3) 0.002(3)
C35 0.057(4) 0.051(4) 0.050(4) 0.007(3) -0.016(3) -0.018(3)
C36 0.057(5) 0.126(9) 0.046(4) 0.013(5) -0.002(3) 0.033(5)
C37 0.052(4) 0.061(5) 0.054(4) 0.003(3) -0.012(3) -0.013(3)
C38 0.059(4) 0.128(9) 0.043(4) 0.013(5) -0.005(3) 0.018(5)
C39 0.063(4) 0.037(3) 0.039(3) -0.009(3) -0.007(3) -0.001(3)
C40 0.069(5) 0.045(4) 0.039(4) -0.005(3) -0.007(3) 0.003(3)
C41 0.057(4) 0.042(3) 0.039(3) -0.007(3) -0.005(3) -0.005(3)
C42 0.047(4) 0.040(3) 0.042(4) -0.009(3) -0.006(3) -0.002(3)
C43 0.039(4) 0.039(3) 0.062(5) -0.017(3) 0.001(3) -0.003(3)
C44 0.049(4) 0.041(3) 0.050(4) -0.003(3) 0.011(3) -0.009(3)
C45 0.035(3) 0.046(3) 0.054(4) -0.010(3) 0.003(3) -0.009(3)
C46 0.036(3) 0.048(3) 0.054(4) -0.013(3) 0.008(3) -0.002(3)
C47 0.030(3) 0.043(3) 0.043(3) -0.004(3) -0.006(2) -0.003(2)
C48 0.029(3) 0.038(3) 0.041(3) -0.007(2) -0.008(2) 0.002(2)
C49 0.60(7) 0.30(3) 0.14(2) 0.03(2) 0.02(3) 0.28(4)

loop_
_atom_type_symbol
_atom_type_description
_atom_type_scat_dispersion_real
_atom_type_scat_dispersion_imag
_atom_type_scat_source
C C 0.0181 0.0091 'International Tables Vol C Tables 4.2.6.8 and 6.1.1.4'
H H 0.0000 0.0000 'International Tables Vol C Tables 4.2.6.8 and 6.1.1.4'
N N 0.0311 0.0180 'International Tables Vol C Tables 4.2.6.8 and 6.1.1.4'
O O 0.0492 0.0322 'International Tables Vol C Tables 4.2.6.8 and 6.1.1.4'
Tb Tb -9.1472 9.1891 'International Tables Vol C Tables 4.2.6.8 and 6.1.1.4'

loop_
_geom_angle_atom_site_label_1
_geom_angle_atom_site_label_2
_geom_angle_atom_site_label_3
_geom_angle
_geom_angle_site_symmetry_1
_geom_angle_site_symmetry_3
_geom_angle_publ_flag
O1 Tb1 O2 71.19(17) . . ?
O1 Tb1 O15 147.44(18) . 2_756 ?
O1 Tb1 O16 127.48(16) . 2_756 ?
O2 Tb1 O15 130.09(15) . 2_756 ?
O2 Tb1 O16 145.19(16) . 2_756 ?
O3 Tb1 O1 70.58(19) . . ?
O3 Tb1 O2 138.88(18) . . ?
O3 Tb1 O4 149.51(19) . . ?
O3 Tb1 O5 103.09(17) . 2_757 ?
O3 Tb1 O6 83.71(16) . 2_657 ?
O3 Tb1 O15 80.25(18) . 2_756 ?
O3 Tb1 O16 73.30(17) . 2_756 ?
O4 Tb1 O1 139.05(18) . . ?
O4 Tb1 O2 71.24(16) . . ?
O4 Tb1 O5 82.77(17) . 2_757 ?
O4 Tb1 O6 104.71(16) . 2_657 ?
O4 Tb1 O15 72.39(17) . 2_756 ?
O4 Tb1 O16 79.37(16) . 2_756 ?
O5 Tb1 O1 76.51(19) 2_757 . ?
O5 Tb1 O2 82.04(16) 2_757 . ?
O5 Tb1 O6 153.03(18) 2_757 2_657 ?
O5 Tb1 O15 125.41(17) 2_757 2_756 ?
O5 Tb1 O16 76.03(16) 2_757 2_756 ?
O6 Tb1 O1 81.46(18) 2_657 . ?
O6 Tb1 O2 76.22(16) 2_657 . ?
O6 Tb1 O15 81.28(16) 2_657 2_756 ?
O6 Tb1 O16 130.52(16) 2_657 2_756 ?
O16 Tb1 O15 52.38(15) 2_756 2_756 ?
O7 Tb2 O9 122.61(18) . . ?
O7 Tb2 O10 69.14(19) . . ?
O7 Tb2 O13 95.7(2) . 1_554 ?
O7 Tb2 O14 80.3(2) . 1_554 ?
O8 Tb2 O7 78.7(2) . . ?
O8 Tb2 O9 150.72(18) . . ?
O8 Tb2 O10 139.19(19) . . ?
O8 Tb2 O12 78.2(2) . 2_666 ?
O8 Tb2 O13 126.50(18) . 1_554 ?
O8 Tb2 O14 73.34(19) . 1_554 ?
O10 Tb2 O9 53.59(17) . . ?
O10 Tb2 O13 82.19(19) . 1_554 ?
O10 Tb2 O14 122.7(2) . 1_554 ?
O11 Tb2 O7 158.7(2) . . ?
O11 Tb2 O8 84.1(2) . . ?
O11 Tb2 O9 78.10(17) . . ?
O11 Tb2 O10 131.67(18) . . ?
O11 Tb2 O12 96.4(2) . 2_666 ?
O11 Tb2 O13 84.55(19) . 1_554 ?
O11 Tb2 O14 82.95(19) . 1_554 ?
O12 Tb2 O7 92.2(2) 2_666 . ?
O12 Tb2 O9 80.92(19) 2_666 . ?
O12 Tb2 O10 78.7(2) 2_666 . ?
O12 Tb2 O13 155.1(2) 2_666 1_554 ?
O12 Tb2 O14 151.4(2) 2_666 1_554 ?
O13 Tb2 O9 74.95(16) 1_554 . ?
O13 Tb2 O14 53.43(17) 1_554 1_554 ?
O14 Tb2 O9 126.31(17) 1_554 . ?
Tb1 O1 H1A 127.8 . . ?
Tb1 O1 H1B 127.4 . . ?
H1A O1 H1B 104.6 . . ?
Tb1 O2 H2A 109.5 . . ?
Tb1 O2 H2B 109.5 . . ?
H2A O2 H2B 104.2 . . ?
C16 O3 Tb1 173.3(5) . . ?
C17 O4 Tb1 174.8(4) . . ?
C16 O5 Tb1 134.3(4) . 2_757 ?
C17 O6 Tb1 128.2(4) . 2_657 ?
Tb2 O7 H7A 123.7 . . ?
Tb2 O7 H7B 123.8 . . ?
H7A O7 H7B 104.5 . . ?
C01C O8 Tb2 163.0(5) . . ?
C33 O9 Tb2 90.5(4) . . ?
C33 O10 Tb2 95.4(4) . . ?
C32 O11 Tb2 150.6(5) . . ?
C32 O12 Tb2 141.9(5) . 2_666 ?
C1 O13 Tb2 93.6(4) . 1_556 ?
C1 O14 Tb2 93.0(4) . 1_556 ?
C48 O15 Tb1 93.3(4) . 2_756 ?
C48 O16 Tb1 94.8(4) . 2_756 ?
C01C N00J C01Y 121.8(8) . . ?
C01C N00J C023 120.2(7) . . ?
C023 N00J C01Y 117.9(8) . . ?
C020 N00V C02B 124.7(12) . . ?
C020 N00V C028 121.3(10) . . ?
C028 N00V C02B 114.0(12) . . ?
C026 N01V C027 119.5(9) . . ?
C026 N01V C029 120.8(9) . . ?
C027 N01V C029 119.2(10) . . ?
C02A N024 C02C 135.4(15) . . ?
C02A N024 C49 111.8(18) . . ?
C49 N024 C02C 111.7(16) . . ?
O13 C1 Tb2 59.8(4) . 1_556 ?
O13 C1 O14 119.4(7) . . ?
O13 C1 C2 121.2(6) . . ?
O14 C1 Tb2 60.1(4) . 1_556 ?
O14 C1 C2 119.4(6) . . ?
C2 C1 Tb2 171.6(5) . 1_556 ?
O8 C01C N00J 125.1(7) . . ?
O8 C01C H01C 117.5 . . ?
N00J C01C H01C 117.5 . . ?
N00J C01Y H01A 109.5 . . ?
N00J C01Y H01B 109.5 . . ?
N00J C01Y H01D 109.5 . . ?
H01A C01Y H01B 109.5 . . ?
H01A C01Y H01D 109.5 . . ?
H01B C01Y H01D 109.5 . . ?
C3 C2 C1 120.2(6) . . ?
C4 C2 C1 121.2(6) . . ?
C4 C2 C3 118.6(7) . . ?
O00W C02A H02J 110.7 . . ?
N024 C02A O00W 138.6(18) . . ?
N024 C02A H02J 110.7 . . ?
N00V C02B H02D 109.5 . . ?
N00V C02B H02E 109.5 . . ?
N00V C02B H02F 109.5 . . ?
H02D C02B H02E 109.5 . . ?
H02D C02B H02F 109.5 . . ?
H02E C02B H02F 109.5 . . ?
N024 C02C H02K 109.5 . . ?
N024 C02C H02L 109.5 . . ?
N024 C02C H02M 109.5 . . ?
H02K C02C H02L 109.5 . . ?
H02K C02C H02M 109.5 . . ?
H02L C02C H02M 109.5 . . ?
C2 C3 H3 119.9 . . ?
C2 C3 C5 120.1(6) . . ?
C5 C3 H3 119.9 . . ?
C2 C4 H4 119.4 . . ?
C2 C4 C6 121.2(7) . . ?
C6 C4 H4 119.4 . . ?
C3 C5 H5 118.9 . . ?
C7 C5 C3 122.2(6) . . ?
C7 C5 H5 118.9 . . ?
C4 C6 H6 119.9 . . ?
C4 C6 C7 120.3(7) . . ?
C7 C6 H6 119.9 . . ?
C5 C7 C6 117.5(6) . . ?
C5 C7 C8 118.8(6) . . ?
C6 C7 C8 123.7(6) . . ?
C7 C8 H8 116.3 . . ?
C9 C8 C7 127.4(7) . . ?
C9 C8 H8 116.3 . . ?
C8 C9 H9 116.5 . . ?
C8 C9 C10 127.0(7) . . ?
C10 C9 H9 116.5 . . ?
C11 C10 C9 122.0(6) . . ?
C11 C10 C12 118.0(6) . . ?
C12 C10 C9 120.0(7) . . ?
C10 C11 H11 119.1 . . ?
C10 C11 C13 121.7(7) . . ?
C13 C11 H11 119.1 . . ?
C10 C12 H12 119.2 . . ?
C14 C12 C10 121.5(7) . . ?
C14 C12 H12 119.2 . . ?
C11 C13 H13 120.3 . . ?
C15 C13 C11 119.4(6) . . ?
C15 C13 H13 120.3 . . ?
C12 C14 H14 120.1 . . ?
C12 C14 C15 119.8(7) . . ?
C15 C14 H14 120.1 . . ?
C13 C15 C14 119.5(6) . . ?
C13 C15 C16 120.1(6) . . ?
C14 C15 C16 120.3(6) . . ?
O3 C16 O5 123.9(6) . . ?
O3 C16 C15 119.5(5) . . ?
O5 C16 C15 116.6(5) . . ?
O4 C17 C18 119.0(5) . . ?
O6 C17 O4 122.4(6) . . ?
O6 C17 C18 118.6(5) . . ?
C19 C18 C17 120.2(6) . . ?
C20 C18 C17 120.7(6) . . ?
C20 C18 C19 119.0(6) . . ?
C18 C19 H19 120.2 . . ?
C21 C19 C18 119.5(7) . . ?
C21 C19 H19 120.2 . . ?
C18 C20 H20 119.6 . . ?
C22 C20 C18 120.8(7) . . ?
C22 C20 H20 119.6 . . ?
O00K C020 N00V 126.0(10) . . ?
O00K C020 H020 117.0 . . ?
N00V C020 H020 117.0 . . ?
C19 C21 H21 119.2 . . ?
C23 C21 C19 121.7(7) . . ?
C23 C21 H21 119.2 . . ?
C20 C22 H22 119.5 . . ?
C20 C22 C23 121.0(7) . . ?
C23 C22 H22 119.5 . . ?
N00J C023 H02A 109.5 . . ?
N00J C023 H02B 109.5 . . ?
N00J C023 H02C 109.5 . . ?
H02A C023 H02B 109.5 . . ?
H02A C023 H02C 109.5 . . ?
H02B C023 H02C 109.5 . . ?
C21 C23 C22 118.0(7) . . ?
C21 C23 C24 120.4(7) . . ?
C22 C23 C24 121.6(7) . . ?
C23 C24 H24 115.0 . . ?
C25 C24 C23 129.9(7) . . ?
C25 C24 H24 115.0 . . ?
C24 C25 H25 114.6 . . ?
C24 C25 C26 130.7(7) . . ?
C26 C25 H25 114.6 . . ?
O011 C026 N01V 121.9(11) . . ?
O011 C026 H026 119.0 . . ?
N01V C026 H026 119.0 . . ?
C27 C26 C25 123.6(6) . . ?
C28 C26 C25 118.3(6) . . ?
C28 C26 C27 118.1(7) . . ?
C26 C27 H27 120.1 . . ?
C29 C27 C26 119.8(7) . . ?
C29 C27 H27 120.1 . . ?
N01V C027 H02N 109.5 . . ?
N01V C027 H02O 109.5 . . ?
N01V C027 H02P 109.5 . . ?
H02N C027 H02O 109.5 . . ?
H02N C027 H02P 109.5 . . ?
H02O C027 H02P 109.5 . . ?
C26 C28 H28 119.1 . . ?
C30 C28 C26 121.7(6) . . ?
C30 C28 H28 119.1 . . ?
N00V C028 H02G 109.5 . . ?
N00V C028 H02H 109.5 . . ?
N00V C028 H02I 109.5 . . ?
H02G C028 H02H 109.5 . . ?
H02G C028 H02I 109.5 . . ?
H02H C028 H02I 109.5 . . ?
N01V C029 H02Q 109.5 . . ?
N01V C029 H02R 109.5 . . ?
N01V C029 H02S 109.5 . . ?
H02Q C029 H02R 109.5 . . ?
H02Q C029 H02S 109.5 . . ?
H02R C029 H02S 109.5 . . ?
C27 C29 H29 119.1 . . ?
C27 C29 C31 121.8(7) . . ?
C31 C29 H29 119.1 . . ?
C28 C30 H30 120.0 . . ?
C28 C30 C31 120.1(6) . . ?
C31 C30 H30 120.0 . . ?
C29 C31 C32 120.1(6) . . ?
C30 C31 C29 118.4(6) . . ?
C30 C31 C32 121.5(6) . . ?
O11 C32 C31 117.7(6) . . ?
O12 C32 O11 124.8(6) . . ?
O12 C32 C31 117.5(6) . . ?
O9 C33 Tb2 62.8(4) . . ?
O9 C33 O10 120.3(7) . . ?
O9 C33 C34 120.7(7) . . ?
O10 C33 Tb2 57.7(4) . . ?
O10 C33 C34 118.8(6) . . ?
C34 C33 Tb2 172.2(5) . . ?
C35 C34 C33 122.7(7) . . ?
C35 C34 C36 116.8(7) . . ?
C36 C34 C33 120.6(7) . . ?
C34 C35 H35 119.6 . . ?
C34 C35 C37 120.9(7) . . ?
C37 C35 H35 119.6 . . ?
C34 C36 H36 119.3 . . ?
C38 C36 C34 121.4(9) . . ?
C38 C36 H36 119.3 . . ?
C35 C37 H37 119.1 . . ?
C35 C37 C39 121.9(8) . . ?
C39 C37 H37 119.1 . . ?
C36 C38 H38 119.4 . . ?
C39 C38 C36 121.3(8) . . ?
C39 C38 H38 119.4 . . ?
C37 C39 C40 121.7(7) . . ?
C38 C39 C37 117.4(7) . . ?
C38 C39 C40 120.7(7) . . ?
C39 C40 H40 116.2 . . ?
C41 C40 C39 127.6(7) . . ?
C41 C40 H40 116.2 . . ?
C40 C41 H41 114.6 . . ?
C40 C41 C42 130.8(7) . . ?
C42 C41 H41 114.6 . . ?
C43 C42 C41 123.7(7) . . ?
C43 C42 C44 117.7(6) . . ?
C44 C42 C41 118.3(7) . . ?
C42 C43 H43 119.5 . . ?
C45 C43 C42 120.9(7) . . ?
C45 C43 H43 119.5 . . ?
C42 C44 H44 119.3 . . ?
C46 C44 C42 121.3(6) . . ?
C46 C44 H44 119.3 . . ?
C43 C45 H45 119.3 . . ?
C43 C45 C47 121.4(7) . . ?
C47 C45 H45 119.3 . . ?
C44 C46 H46 119.5 . . ?
C44 C46 C47 121.0(6) . . ?
C47 C46 H46 119.5 . . ?
C45 C47 C46 117.6(6) . . ?
C45 C47 C48 120.6(6) . . ?
C46 C47 C48 121.6(6) . . ?
O15 C48 Tb1 60.4(3) . 2_756 ?
O15 C48 C47 120.3(6) . . ?
O16 C48 Tb1 59.1(3) . 2_756 ?
O16 C48 O15 119.5(6) . . ?
O16 C48 C47 120.3(6) . . ?
C47 C48 Tb1 179.3(5) . 2_756 ?
N024 C49 H49A 109.5 . . ?
N024 C49 H49B 109.5 . . ?
N024 C49 H49C 109.5 . . ?
H49A C49 H49B 109.5 . . ?
H49A C49 H49C 109.5 . . ?
H49B C49 H49C 109.5 . . ?

loop_
_geom_bond_atom_site_label_1
_geom_bond_atom_site_label_2
_geom_bond_distance
_geom_bond_site_symmetry_2
_geom_bond_publ_flag
Tb1 O1 2.424(5) . ?
Tb1 O2 2.448(5) . ?
Tb1 O3 2.283(5) . ?
Tb1 O4 2.305(5) . ?
Tb1 O5 2.315(4) 2_757 ?
Tb1 O6 2.352(4) 2_657 ?
Tb1 O15 2.489(5) 2_756 ?
Tb1 O16 2.463(4) 2_756 ?
Tb2 O7 2.375(6) . ?
Tb2 O8 2.318(5) . ?
Tb2 O9 2.496(5) . ?
Tb2 O10 2.384(5) . ?
Tb2 O11 2.272(5) . ?
Tb2 O12 2.323(5) 2_666 ?
Tb2 O13 2.430(5) 1_554 ?
Tb2 O14 2.436(5) 1_554 ?
O00K C020 1.218(11) . ?
O00W C02A 1.192(15) . ?
O1 H1A 0.8690 . ?
O1 H1B 0.8696 . ?
O2 H2A 0.8753 . ?
O2 H2B 0.8743 . ?
O3 C16 1.236(8) . ?
O4 C17 1.259(7) . ?
O5 C16 1.264(8) . ?
O6 C17 1.256(8) . ?
O7 H7A 0.8686 . ?
O7 H7B 0.8708 . ?
O8 C01C 1.224(9) . ?
O9 C33 1.264(9) . ?
O10 C33 1.274(9) . ?
O011 C026 1.217(11) . ?
O11 C32 1.262(8) . ?
O12 C32 1.256(8) . ?
O13 C1 1.260(9) . ?
O14 C1 1.274(9) . ?
O15 C48 1.271(8) . ?
O16 C48 1.260(8) . ?
N00J C01C 1.309(10) . ?
N00J C01Y 1.451(11) . ?
N00J C023 1.444(12) . ?
N00V C02B 1.423(15) . ?
N00V C020 1.318(12) . ?
N00V C028 1.393(16) . ?
N01V C026 1.377(14) . ?
N01V C027 1.453(13) . ?
N01V C029 1.471(14) . ?
N024 C02A 1.176(16) . ?
N024 C02C 1.401(15) . ?
N024 C49 1.36(3) . ?
C1 C2 1.481(10) . ?
C01C H01C 0.9500 . ?
C01Y H01A 0.9800 . ?
C01Y H01B 0.9800 . ?
C01Y H01D 0.9800 . ?
C2 C3 1.384(10) . ?
C2 C4 1.381(10) . ?
C02A H02J 0.9500 . ?
C02B H02D 0.9800 . ?
C02B H02E 0.9800 . ?
C02B H02F 0.9800 . ?
C02C H02K 0.9800 . ?
C02C H02L 0.9800 . ?
C02C H02M 0.9800 . ?
C3 H3 0.9500 . ?
C3 C5 1.390(10) . ?
C4 H4 0.9500 . ?
C4 C6 1.395(10) . ?
C5 H5 0.9500 . ?
C5 C7 1.378(10) . ?
C6 H6 0.9500 . ?
C6 C7 1.403(10) . ?
C7 C8 1.480(10) . ?
C8 H8 0.9500 . ?
C8 C9 1.326(10) . ?
C9 H9 0.9500 . ?
C9 C10 1.483(10) . ?
C10 C11 1.369(10) . ?
C10 C12 1.387(11) . ?
C11 H11 0.9500 . ?
C11 C13 1.391(10) . ?
C12 H12 0.9500 . ?
C12 C14 1.378(11) . ?
C13 H13 0.9500 . ?
C13 C15 1.384(9) . ?
C14 H14 0.9500 . ?
C14 C15 1.384(9) . ?
C15 C16 1.511(9) . ?
C17 C18 1.505(8) . ?
C18 C19 1.394(10) . ?
C18 C20 1.378(9) . ?
C19 H19 0.9500 . ?
C19 C21 1.388(10) . ?
C20 H20 0.9500 . ?
C20 C22 1.375(10) . ?
C020 H020 0.9500 . ?
C21 H21 0.9500 . ?
C21 C23 1.376(11) . ?
C22 H22 0.9500 . ?
C22 C23 1.393(11) . ?
C023 H02A 0.9800 . ?
C023 H02B 0.9800 . ?
C023 H02C 0.9800 . ?
C23 C24 1.505(10) . ?
C24 H24 0.9500 . ?
C24 C25 1.325(11) . ?
C25 H25 0.9500 . ?
C25 C26 1.474(10) . ?
C026 H026 0.9500 . ?
C26 C27 1.404(10) . ?
C26 C28 1.393(10) . ?
C27 H27 0.9500 . ?
C27 C29 1.384(10) . ?
C027 H02N 0.9800 . ?
C027 H02O 0.9800 . ?
C027 H02P 0.9800 . ?
C28 H28 0.9500 . ?
C28 C30 1.388(10) . ?
C028 H02G 0.9800 . ?
C028 H02H 0.9800 . ?
C028 H02I 0.9800 . ?
C029 H02Q 0.9800 . ?
C029 H02R 0.9800 . ?
C029 H02S 0.9800 . ?
C29 H29 0.9500 . ?
C29 C31 1.393(10) . ?
C30 H30 0.9500 . ?
C30 C31 1.389(9) . ?
C31 C32 1.488(9) . ?
C33 C34 1.472(10) . ?
C34 C35 1.372(11) . ?
C34 C36 1.397(11) . ?
C35 H35 0.9500 . ?
C35 C37 1.376(11) . ?
C36 H36 0.9500 . ?
C36 C38 1.380(14) . ?
C37 H37 0.9500 . ?
C37 C39 1.383(11) . ?
C38 H38 0.9500 . ?
C38 C39 1.354(13) . ?
C39 C40 1.492(11) . ?
C40 H40 0.9500 . ?
C40 C41 1.346(10) . ?
C41 H41 0.9500 . ?
C41 C42 1.462(10) . ?
C42 C43 1.392(10) . ?
C42 C44 1.400(10) . ?
C43 H43 0.9500 . ?
C43 C45 1.387(10) . ?
C44 H44 0.9500 . ?
C44 C46 1.381(10) . ?
C45 H45 0.9500 . ?
C45 C47 1.394(10) . ?
C46 H46 0.9500 . ?
C46 C47 1.397(10) . ?
C47 C48 1.487(9) . ?
C49 H49A 0.9800 . ?
C49 H49B 0.9800 . ?
C49 H49C 0.9800 . ?

loop_
_geom_hbond_atom_site_label_D
_geom_hbond_atom_site_label_H
_geom_hbond_atom_site_label_A
_geom_hbond_distance_DH
_geom_hbond_distance_HA
_geom_hbond_distance_DA
_geom_hbond_angle_DHA
_geom_hbond_site_symmetry_A
_geom_hbond_publ_flag
O1 H1A O00W 0.87 1.95 2.747(9) 151.9 . yes
O1 H1B O16 0.87 1.97 2.823(6) 166.2 1_556 yes
O2 H2A O00W 0.88 1.96 2.788(9) 158.2 . yes
O2 H2B O15 0.87 1.96 2.815(6) 165.7 1_456 yes
O7 H7A O00K 0.87 1.99 2.770(8) 148.0 . yes
O7 H7B O011 0.87 1.96 2.784(9) 156.7 . yes

loop_
_geom_torsion_atom_site_label_1
_geom_torsion_atom_site_label_2
_geom_torsion_atom_site_label_3
_geom_torsion_atom_site_label_4
_geom_torsion
_geom_torsion_site_symmetry_1
_geom_torsion_site_symmetry_2
_geom_torsion_site_symmetry_3
_geom_torsion_site_symmetry_4
_geom_torsion_publ_flag
Tb1 O5 C16 O3 10.4(10) 2_757 . . . ?
Tb1 O5 C16 C15 -169.1(4) 2_757 . . . ?
Tb1 O6 C17 O4 -4.2(9) 2_657 . . . ?
Tb1 O6 C17 C18 174.0(4) 2_657 . . . ?
Tb1 O15 C48 O16 -0.5(6) 2_756 . . . ?
Tb1 O15 C48 C47 179.8(5) 2_756 . . . ?
Tb1 O16 C48 O15 0.5(6) 2_756 . . . ?
Tb1 O16 C48 C47 -179.8(5) 2_756 . . . ?
Tb2 O8 C01C N00J 152.1(14) . . . . ?
Tb2 O9 C33 O10 3.8(7) . . . . ?
Tb2 O9 C33 C34 -172.0(6) . . . . ?
Tb2 O10 C33 O9 -4.0(7) . . . . ?
Tb2 O10 C33 C34 171.9(6) . . . . ?
Tb2 O11 C32 O12 -64.7(12) . . . . ?
Tb2 O11 C32 C31 116.1(9) . . . . ?
Tb2 O12 C32 O11 -23.1(13) 2_666 . . . ?
Tb2 O12 C32 C31 156.1(6) 2_666 . . . ?
Tb2 O13 C1 O14 7.7(7) 1_556 . . . ?
Tb2 O13 C1 C2 -170.3(6) 1_556 . . . ?
Tb2 O14 C1 O13 -7.7(7) 1_556 . . . ?
Tb2 O14 C1 C2 170.3(6) 1_556 . . . ?
O4 C17 C18 C19 5.6(10) . . . . ?
O4 C17 C18 C20 -173.5(6) . . . . ?
O6 C17 C18 C19 -172.7(6) . . . . ?
O6 C17 C18 C20 8.2(10) . . . . ?
O9 C33 C34 C35 12.0(11) . . . . ?
O9 C33 C34 C36 -167.8(9) . . . . ?
O10 C33 C34 C35 -163.9(7) . . . . ?
O10 C33 C34 C36 16.3(12) . . . . ?
O13 C1 C2 C3 -177.1(7) . . . . ?
O13 C1 C2 C4 3.5(11) . . . . ?
O14 C1 C2 C3 4.8(10) . . . . ?
O14 C1 C2 C4 -174.5(7) . . . . ?
C1 C2 C3 C5 -179.5(6) . . . . ?
C1 C2 C4 C6 -179.8(7) . . . . ?
C01Y N00J C01C O8 -178.8(8) . . . . ?
C2 C3 C5 C7 -1.1(11) . . . . ?
C2 C4 C6 C7 -0.3(13) . . . . ?
C02B N00V C020 O00K -179.0(11) . . . . ?
C02C N024 C02A O00W -170(3) . . . . ?
C3 C2 C4 C6 0.8(12) . . . . ?
C3 C5 C7 C6 1.6(11) . . . . ?
C3 C5 C7 C8 -178.5(6) . . . . ?
C4 C2 C3 C5 -0.1(11) . . . . ?
C4 C6 C7 C5 -0.9(12) . . . . ?
C4 C6 C7 C8 179.2(7) . . . . ?
C5 C7 C8 C9 146.5(8) . . . . ?
C6 C7 C8 C9 -33.6(12) . . . . ?
C7 C8 C9 C10 -3.9(14) . . . . ?
C8 C9 C10 C11 121.6(9) . . . . ?
C8 C9 C10 C12 -59.2(12) . . . . ?
C9 C10 C11 C13 -180.0(7) . . . . ?
C9 C10 C12 C14 -178.4(8) . . . . ?
C10 C11 C13 C15 -2.3(12) . . . . ?
C10 C12 C14 C15 -1.0(14) . . . . ?
C11 C10 C12 C14 0.8(13) . . . . ?
C11 C13 C15 C14 2.1(11) . . . . ?
C11 C13 C15 C16 -177.9(7) . . . . ?
C12 C10 C11 C13 0.9(12) . . . . ?
C12 C14 C15 C13 -0.5(12) . . . . ?
C12 C14 C15 C16 179.5(7) . . . . ?
C13 C15 C16 O3 170.1(6) . . . . ?
C13 C15 C16 O5 -10.4(9) . . . . ?
C14 C15 C16 O3 -9.8(9) . . . . ?
C14 C15 C16 O5 169.7(6) . . . . ?
C17 C18 C19 C21 -178.4(7) . . . . ?
C17 C18 C20 C22 177.7(7) . . . . ?
C18 C19 C21 C23 -0.1(12) . . . . ?
C18 C20 C22 C23 1.6(13) . . . . ?
C19 C18 C20 C22 -1.4(11) . . . . ?
C19 C21 C23 C22 0.3(12) . . . . ?
C19 C21 C23 C24 -177.3(7) . . . . ?
C20 C18 C19 C21 0.7(11) . . . . ?
C20 C22 C23 C21 -1.0(12) . . . . ?
C20 C22 C23 C24 176.6(8) . . . . ?
C21 C23 C24 C25 -118.7(11) . . . . ?
C22 C23 C24 C25 63.7(14) . . . . ?
C023 N00J C01C O8 3.7(12) . . . . ?
C23 C24 C25 C26 3.9(18) . . . . ?
C24 C25 C26 C27 13.8(15) . . . . ?
C24 C25 C26 C28 -166.4(9) . . . . ?
C25 C26 C27 C29 -177.5(8) . . . . ?
C25 C26 C28 C30 178.3(7) . . . . ?
C26 C27 C29 C31 -1.9(12) . . . . ?
C26 C28 C30 C31 0.1(10) . . . . ?
C27 C26 C28 C30 -1.9(11) . . . . ?
C27 C29 C31 C30 0.0(11) . . . . ?
C27 C29 C31 C32 179.5(7) . . . . ?
C027 N01V C026 O011 -173.6(9) . . . . ?
C28 C26 C27 C29 2.7(11) . . . . ?
C28 C30 C31 C29 0.9(10) . . . . ?
C28 C30 C31 C32 -178.6(6) . . . . ?
C028 N00V C020 O00K -1.2(16) . . . . ?
C029 N01V C026 O011 -2.1(15) . . . . ?
C29 C31 C32 O11 -175.7(7) . . . . ?
C29 C31 C32 O12 5.1(10) . . . . ?
C30 C31 C32 O11 3.8(10) . . . . ?
C30 C31 C32 O12 -175.4(6) . . . . ?
C33 C34 C35 C37 175.1(7) . . . . ?
C33 C34 C36 C38 -179.7(11) . . . . ?
C34 C35 C37 C39 5.0(13) . . . . ?
C34 C36 C38 C39 5(2) . . . . ?
C35 C34 C36 C38 0.5(16) . . . . ?
C35 C37 C39 C38 0.1(13) . . . . ?
C35 C37 C39 C40 176.5(7) . . . . ?
C36 C34 C35 C37 -5.1(13) . . . . ?
C36 C38 C39 C37 -4.7(17) . . . . ?
C36 C38 C39 C40 178.8(10) . . . . ?
C37 C39 C40 C41 65.1(12) . . . . ?
C38 C39 C40 C41 -118.6(11) . . . . ?
C39 C40 C41 C42 6.2(15) . . . . ?
C40 C41 C42 C43 22.1(13) . . . . ?
C40 C41 C42 C44 -163.8(8) . . . . ?
C41 C42 C43 C45 173.1(7) . . . . ?
C41 C42 C44 C46 -173.5(7) . . . . ?
C42 C43 C45 C47 -0.1(12) . . . . ?
C42 C44 C46 C47 0.2(13) . . . . ?
C43 C42 C44 C46 1.0(12) . . . . ?
C43 C45 C47 C46 1.3(11) . . . . ?
C43 C45 C47 C48 -174.4(7) . . . . ?
C44 C42 C43 C45 -1.1(12) . . . . ?
C44 C46 C47 C45 -1.3(11) . . . . ?
C44 C46 C47 C48 174.4(7) . . . . ?
C45 C47 C48 O15 172.7(7) . . . . ?
C45 C47 C48 O16 -7.0(10) . . . . ?
C46 C47 C48 O15 -2.9(10) . . . . ?
C46 C47 C48 O16 177.4(6) . . . . ?
C49 N024 C02A O00W 24(5) . . . . ?
